data_7209396
loop_
_publ_author_name
'Jeitschko, W.'
'Kaiser, P.'

_publ_section_title
;
 Preparation and crystal structures of the ternary compounds Ag2 Si P2 and
 Au Si P
;
_journal_name_full
;
Zeitschrift fuer Naturforschung, Teil B. Anorganische Chemie, Organische
 Chemie (42,1987-)
;
_journal_page_first 462
_journal_page_last 468
_journal_volume 52
_journal_year 1997
_chemical_formula_sum 'Au P0.96 Si0.92'
_chemical_name_systematic 'Au Si0.92 P0.96'
_space_group_IT_number 160
_symmetry_space_group_name_Hall 'R 3 -2"'
_symmetry_space_group_name_H-M 'R 3 m :H'
_cell_angle_alpha 90
_cell_angle_beta 90
_cell_angle_gamma 120
_cell_formula_units_Z 3
_cell_length_a 3.459
_cell_length_b 3.459
_cell_length_c 17.2
_cell_volume 178.222
_citation_journal_id_ASTM ZNBSEN
_cod_data_source_file gold_329.cif
_cod_data_source_block Au1P0.96Si0.92
_cod_original_cell_volume 178.2216
_cod_original_formula_sum 'Au1 P0.96 Si0.92'
_cod_database_code 7209396

loop_
_symmetry_equiv_pos_as_xyz
x,y,z
-y,x-y,z
-x+y,-x,z
-y,-x,z
x,x-y,z
-x+y,y,z
x+2/3,y+1/3,z+1/3
-y+2/3,x-y+1/3,z+1/3
-x+y+2/3,-x+1/3,z+1/3
-y+2/3,-x+1/3,z+1/3
x+2/3,x-y+1/3,z+1/3
-x+y+2/3,y+1/3,z+1/3
x+1/3,y+2/3,z+2/3
-y+1/3,x-y+2/3,z+2/3
-x+y+1/3,-x+2/3,z+2/3
-y+1/3,-x+2/3,z+2/3
x+1/3,x-y+2/3,z+2/3
-x+y+1/3,y+2/3,z+2/3

loop_
_atom_site_label
_atom_site_type_symbol
_atom_site_fract_x
_atom_site_fract_y
_atom_site_fract_z
_atom_site_occupancy
_atom_site_U_iso_or_equiv
Si1 Si 0 0 0.8631 0.92 0.0
P1 P 0 0 0.1352 0.96 0.0
Au1 Au 0 0 0 1 0.0
